data_2210890
loop_
_publ_author_name
'Mendoza, Mar\'ia de los Angeles'
'Bern\`es, Sylvain'
'Mendoza-D\'iaz, Guillermo'

_publ_section_title
;{Bis[2-(3,5-dimethylpyrazol-1-yl)ethyl]amine-\k^3^<i>N</i>,<i>N</i>',<i>N</i>''}chloropalladium(II)
 chloride dihydrate
;
_journal_coeditor_code BR2016
_journal_issue 11
_journal_name_full 'Acta Crystallographica Section E'
_journal_page_first m2934
_journal_page_last m2936
_journal_paper_doi 10.1107/S1600536806041985
_journal_volume 62
_journal_year 2006
_chemical_formula_iupac '[Pd Cl (C14 H23 N5)] Cl, 2H2 O'
_chemical_formula_moiety 'C14 H23 Cl N5 Pd +, Cl -, 2H2 O'
_chemical_formula_sum 'C14 H27 Cl2 N5 O2 Pd'
_chemical_formula_weight 474.71
_chemical_name_systematic
;Chloro{bis[2-(3,5-dimethylpyrazol-1-yl)ethyl]amine-\k^3^N,N',N''}palladium(II)
chloride
 dihydrate
;
_space_group_IT_number 14
_symmetry_cell_setting monoclinic
_symmetry_space_group_name_Hall '-P 2yn'
_symmetry_space_group_name_H-M 'P 1 21/n 1'
_atom_sites_solution_hydrogens geom
_atom_sites_solution_primary direct
_atom_sites_solution_secondary difmap
_audit_creation_method SHELXTL-Plus
_cell_angle_alpha 90.00
_cell_angle_beta 109.607(7)
_cell_angle_gamma 90.00
_cell_formula_units_Z 4
_cell_length_a 8.0061(10)
_cell_length_b 22.6390(19)
_cell_length_c 11.8202(8)
_cell_measurement_reflns_used 79
_cell_measurement_temperature 298(2)
_cell_measurement_theta_max 12.51
_cell_measurement_theta_min 4.60
_cell_volume 2018.2(3)
_computing_cell_refinement XSCANS
_computing_data_collection 'XSCANS (Siemens, 1996)'
_computing_data_reduction XSCANS
_computing_molecular_graphics
;
SHELXTL-Plus, MERCURY (Version 1.4.1; Macrae <i>et al.</i>,  2006)
;
_computing_publication_material SHELXTL-Plus
_computing_structure_refinement SHELXTL-Plus
_computing_structure_solution 'SHELXTL-Plus (Sheldrick, 1998)'
_diffrn_ambient_temperature 296.0(10)
_diffrn_measured_fraction_theta_full 0.999
_diffrn_measured_fraction_theta_max 0.999
_diffrn_measurement_device_type 'Bruker P4'
_diffrn_measurement_method 2\q/\w
_diffrn_radiation_monochromator graphite
_diffrn_radiation_type MoK\a
_diffrn_radiation_wavelength 0.71073
_diffrn_reflns_av_R_equivalents 0.0176
_diffrn_reflns_av_sigmaI/netI 0.0271
_diffrn_reflns_limit_h_max 4
_diffrn_reflns_limit_h_min -9
_diffrn_reflns_limit_k_max 28
_diffrn_reflns_limit_k_min -1
_diffrn_reflns_limit_l_max 14
_diffrn_reflns_limit_l_min -14
_diffrn_reflns_number 6611
_diffrn_reflns_theta_full 26.25
_diffrn_reflns_theta_max 26.25
_diffrn_reflns_theta_min 2.04
_diffrn_standards_decay_% 1.5
_diffrn_standards_interval_count 97
_diffrn_standards_number 3
_exptl_absorpt_coefficient_mu 1.200
_exptl_absorpt_correction_T_max 0.768
_exptl_absorpt_correction_T_min 0.666
_exptl_absorpt_correction_type psi-scan
_exptl_absorpt_process_details '(XSCANS; Siemens, 1996)'
_exptl_crystal_colour yellow
_exptl_crystal_density_diffrn 1.562
_exptl_crystal_density_method 'not measured'
_exptl_crystal_description prism
_exptl_crystal_F_000 968
_exptl_crystal_size_max 0.48
_exptl_crystal_size_mid 0.24
_exptl_crystal_size_min 0.22
_refine_diff_density_max 0.540
_refine_diff_density_min -0.470
_refine_ls_extinction_coef 0.0016(3)
_refine_ls_extinction_expression Fc^*^=kFc[1+0.001xFc^2^\l^3^/sin(2\q)]^-1/4^
_refine_ls_extinction_method SHELXTL-Plus
_refine_ls_goodness_of_fit_ref 0.943
_refine_ls_hydrogen_treatment mixed
_refine_ls_matrix_type full
_refine_ls_number_parameters 234
_refine_ls_number_reflns 4070
_refine_ls_number_restraints 4
_refine_ls_restrained_S_all 0.944
_refine_ls_R_factor_all 0.0322
_refine_ls_R_factor_gt 0.0268
_refine_ls_shift/su_max 0.000
_refine_ls_shift/su_mean 0.000
_refine_ls_structure_factor_coef Fsqd
_refine_ls_weighting_details 'calc w=1/[\s^2^(Fo^2^)+(0.039P)^2^+1.5198P] where P=(Fo^2^+2Fc^2^)/3'
_refine_ls_weighting_scheme calc
_refine_ls_wR_factor_gt 0.0684
_refine_ls_wR_factor_ref 0.0718
_reflns_number_gt 3591
_reflns_number_total 4070
_reflns_threshold_expression I>2\s(I)
_cod_data_source_file br2016.cif
_cod_data_source_block I
_cod_original_sg_symbol_H-M 'P 21/n'
_cod_database_code 2210890
_cod_database_fobs_code 2210890

loop_
_symmetry_equiv_pos_as_xyz
'x, y, z'
'-x+1/2, y+1/2, -z+1/2'
'-x, -y, -z'
'x-1/2, -y-1/2, z-1/2'

loop_
_atom_site_type_symbol
_atom_site_label
_atom_site_fract_x
_atom_site_fract_y
_atom_site_fract_z
_atom_site_U_iso_or_equiv
_atom_site_adp_type
_atom_site_calc_flag
_atom_site_refinement_flags
_atom_site_occupancy
Pd Pd1 0.29119(2) 0.173806(7) 0.810261(15) 0.03237(8) Uani d . 1
Cl Cl1 0.48644(10) 0.22414(3) 0.96993(6) 0.05195(18) Uani d . 1
Cl Cl2 0.24351(15) 0.01245(5) 0.34113(8) 0.0822(3) Uani d . 1
N N1 0.3939(3) 0.20946(9) 0.69025(18) 0.0393(5) Uani d . 1
N N2 0.4188(3) 0.17384(9) 0.6037(2) 0.0411(5) Uani d . 1
C C3 0.4893(4) 0.20473(12) 0.5328(2) 0.0438(6) Uani d . 1
C C4 0.5156(4) 0.26090(13) 0.5780(3) 0.0495(7) Uani d . 1
H H4A 0.5674 0.2919 0.5500 0.059 Uiso calc R 1
C C5 0.4509(4) 0.26326(11) 0.6733(2) 0.0441(6) Uani d . 1
C C6 0.5204(5) 0.17903(15) 0.4256(3) 0.0584(8) Uani d . 1
H H6A 0.5708 0.1403 0.4447 0.088 Uiso calc R 1
H H6B 0.6007 0.2038 0.4024 0.088 Uiso calc R 1
H H6C 0.4099 0.1764 0.3605 0.088 Uiso calc R 1
C C7 0.4322(6) 0.31662(13) 0.7420(3) 0.0639(9) Uani d . 1
H H7A 0.3362 0.3109 0.7724 0.096 Uiso calc R 1
H H7B 0.4081 0.3505 0.6901 0.096 Uiso calc R 1
H H7C 0.5402 0.3229 0.8078 0.096 Uiso calc R 1
C C8 0.3455(4) 0.11426(12) 0.5860(2) 0.0455(6) Uani d . 1
H H8A 0.4040 0.0904 0.6564 0.055 Uiso calc R 1
H H8B 0.3665 0.0962 0.5176 0.055 Uiso calc R 1
C C9 0.1492(4) 0.11613(13) 0.5646(2) 0.0474(7) Uani d . 1
H H9A 0.0963 0.1485 0.5109 0.057 Uiso calc R 1
H H9B 0.0950 0.0797 0.5265 0.057 Uiso calc R 1
N N10 0.1136(3) 0.12394(9) 0.67930(18) 0.0387(5) Uani d . 1
H H10A 0.1235 0.0870 0.7112 0.046 Uiso calc R 1
N N11 0.1762(3) 0.13362(9) 0.91793(18) 0.0365(4) Uani d . 1
N N12 -0.0055(3) 0.12909(9) 0.87468(19) 0.0395(5) Uani d . 1
C C13 -0.0634(4) 0.09367(12) 0.9452(2) 0.0422(6) Uani d . 1
C C14 0.0846(4) 0.07452(12) 1.0359(2) 0.0450(6) Uani d . 1
H H14A 0.0865 0.0496 1.0988 0.054 Uiso calc R 1
C C15 0.2310(3) 0.09955(11) 1.0158(2) 0.0389(5) Uani d . 1
C C16 -0.2542(4) 0.08136(15) 0.9217(3) 0.0601(8) Uani d . 1
H H16A -0.3164 0.1179 0.9187 0.090 Uiso calc R 1
H H16B -0.2670 0.0571 0.9849 0.090 Uiso calc R 1
H H16C -0.3027 0.0611 0.8463 0.090 Uiso calc R 1
C C17 0.4214(4) 0.08978(16) 1.0871(3) 0.0594(8) Uani d . 1
H H17A 0.4858 0.1260 1.0917 0.089 Uiso calc R 1
H H17B 0.4694 0.0600 1.0489 0.089 Uiso calc R 1
H H17C 0.4317 0.0770 1.1666 0.089 Uiso calc R 1
C C18 -0.1028(4) 0.16328(12) 0.7692(3) 0.0456(6) Uani d . 1
H H18A -0.0653 0.2042 0.7819 0.055 Uiso calc R 1
H H18B -0.2283 0.1618 0.7585 0.055 Uiso calc R 1
C C19 -0.0745(4) 0.14071(13) 0.6564(2) 0.0474(6) Uani d . 1
H H19A -0.1497 0.1066 0.6265 0.057 Uiso calc R 1
H H19B -0.1085 0.1711 0.5951 0.057 Uiso calc R 1
O O1 0.6531(4) 0.03563(13) 0.3981(3) 0.0792(7) Uani d D 1
H H11 0.692(7) 0.025(2) 0.4708(17) 0.119 Uiso d D 1
H H12 0.542(2) 0.029(2) 0.366(5) 0.119 Uiso d D 1
O O2 0.1649(4) 0.00023(11) 0.7621(2) 0.0640(6) Uani d D 1
H H21 0.066(3) -0.010(2) 0.718(4) 0.096 Uiso d D 1
H H22 0.235(5) -0.004(2) 0.725(4) 0.096 Uiso d D 1

loop_
_atom_site_aniso_label
_atom_site_aniso_U_11
_atom_site_aniso_U_22
_atom_site_aniso_U_33
_atom_site_aniso_U_12
_atom_site_aniso_U_13
_atom_site_aniso_U_23
Pd1 0.03664(12) 0.02954(11) 0.03010(11) -0.00247(7) 0.01010(8) 0.00017(7)
Cl1 0.0591(4) 0.0459(4) 0.0416(3) -0.0105(3) 0.0048(3) -0.0068(3)
Cl2 0.0909(7) 0.0954(7) 0.0578(5) -0.0127(6) 0.0216(5) -0.0095(5)
N1 0.0484(13) 0.0337(10) 0.0369(10) -0.0043(9) 0.0158(9) -0.0007(8)
N2 0.0532(14) 0.0356(11) 0.0376(11) -0.0024(9) 0.0191(10) 0.0002(8)
C3 0.0460(15) 0.0474(15) 0.0395(13) 0.0026(12) 0.0162(11) 0.0100(11)
C4 0.0575(17) 0.0438(15) 0.0502(15) -0.0066(13) 0.0219(13) 0.0104(12)
C5 0.0513(15) 0.0359(13) 0.0447(14) -0.0078(12) 0.0156(12) 0.0030(11)
C6 0.068(2) 0.064(2) 0.0514(17) 0.0080(16) 0.0307(16) 0.0078(14)
C7 0.101(3) 0.0365(15) 0.0589(19) -0.0117(16) 0.0329(19) -0.0035(13)
C8 0.0631(18) 0.0353(13) 0.0418(13) -0.0036(12) 0.0225(13) -0.0039(11)
C9 0.0627(18) 0.0450(14) 0.0313(12) -0.0132(13) 0.0116(12) -0.0057(11)
N10 0.0432(12) 0.0358(11) 0.0351(10) -0.0047(9) 0.0106(9) 0.0009(8)
N11 0.0359(11) 0.0389(11) 0.0364(10) 0.0012(9) 0.0143(9) 0.0006(8)
N12 0.0384(11) 0.0387(11) 0.0427(11) 0.0007(9) 0.0155(9) -0.0006(9)
C13 0.0468(15) 0.0374(13) 0.0516(14) 0.0001(11) 0.0285(12) -0.0044(11)
C14 0.0567(17) 0.0401(13) 0.0470(14) 0.0035(12) 0.0290(13) 0.0058(11)
C15 0.0443(14) 0.0403(13) 0.0360(12) 0.0072(11) 0.0188(11) 0.0042(10)
C16 0.0497(17) 0.0592(19) 0.083(2) -0.0020(15) 0.0375(16) -0.0012(17)
C17 0.0487(17) 0.077(2) 0.0523(16) 0.0110(15) 0.0163(13) 0.0257(16)
C18 0.0371(14) 0.0413(14) 0.0549(16) 0.0060(11) 0.0107(12) 0.0031(12)
C19 0.0397(14) 0.0525(16) 0.0419(14) -0.0061(12) 0.0031(11) 0.0067(12)
O1 0.0864(19) 0.0690(17) 0.0886(19) 0.0100(15) 0.0380(17) 0.0141(15)
O2 0.0799(17) 0.0601(13) 0.0612(14) 0.0288(13) 0.0358(12) 0.0175(11)

loop_
_atom_type_symbol
_atom_type_description
_atom_type_scat_dispersion_real
_atom_type_scat_dispersion_imag
_atom_type_scat_source
C C 0.0033 0.0016 'International Tables Vol C Tables 4.2.6.8 and 6.1.1.4'
H H 0.0000 0.0000 'International Tables Vol C Tables 4.2.6.8 and 6.1.1.4'
N N 0.0061 0.0033 'International Tables Vol C Tables 4.2.6.8 and 6.1.1.4'
O O 0.0106 0.0060 'International Tables Vol C Tables 4.2.6.8 and 6.1.1.4'
Cl Cl 0.1484 0.1585 'International Tables Vol C Tables 4.2.6.8 and 6.1.1.4'
Pd Pd -0.9988 1.0072 'International Tables Vol C Tables 4.2.6.8 and 6.1.1.4'

loop_
_geom_angle_atom_site_label_1
_geom_angle_atom_site_label_2
_geom_angle_atom_site_label_3
_geom_angle
_geom_angle_publ_flag
N11 Pd1 N1 174.95(8) y
N11 Pd1 N10 83.15(8) n
N1 Pd1 N10 91.84(8) n
N11 Pd1 Cl1 91.95(6) n
N1 Pd1 Cl1 93.05(6) n
N10 Pd1 Cl1 174.85(6) y
C5 N1 N2 106.3(2) n
C5 N1 Pd1 134.77(18) n
N2 N1 Pd1 118.88(15) n
C3 N2 N1 110.8(2) n
C3 N2 C8 128.4(2) n
N1 N2 C8 119.9(2) n
N2 C3 C4 106.3(2) n
N2 C3 C6 123.3(3) n
C4 C3 C6 130.3(3) n
C3 C4 C5 107.6(2) n
C3 C4 H4A 126.2 n
C5 C4 H4A 126.2 n
N1 C5 C4 108.9(2) n
N1 C5 C7 123.6(3) n
C4 C5 C7 127.3(3) n
C3 C6 H6A 109.5 n
C3 C6 H6B 109.5 n
H6A C6 H6B 109.5 n
C3 C6 H6C 109.5 n
H6A C6 H6C 109.5 n
H6B C6 H6C 109.5 n
C5 C7 H7A 109.5 n
C5 C7 H7B 109.5 n
H7A C7 H7B 109.5 n
C5 C7 H7C 109.5 n
H7A C7 H7C 109.5 n
H7B C7 H7C 109.5 n
N2 C8 C9 110.2(2) n
N2 C8 H8A 109.6 n
C9 C8 H8A 109.6 n
N2 C8 H8B 109.6 n
C9 C8 H8B 109.6 n
H8A C8 H8B 108.1 n
N10 C9 C8 111.0(2) n
N10 C9 H9A 109.4 n
C8 C9 H9A 109.4 n
N10 C9 H9B 109.4 n
C8 C9 H9B 109.4 n
H9A C9 H9B 108.0 n
C9 N10 C19 110.9(2) n
C9 N10 Pd1 117.20(16) n
C19 N10 Pd1 113.55(17) n
C9 N10 H10A 104.6 n
C19 N10 H10A 104.6 n
Pd1 N10 H10A 104.6 n
C15 N11 N12 106.2(2) n
C15 N11 Pd1 135.94(18) n
N12 N11 Pd1 116.65(15) n
C13 N12 N11 110.8(2) n
C13 N12 C18 130.7(2) n
N11 N12 C18 118.4(2) n
N12 C13 C14 106.6(2) n
N12 C13 C16 122.9(3) n
C14 C13 C16 130.6(3) n
C13 C14 C15 107.1(2) n
C13 C14 H14A 126.5 n
C15 C14 H14A 126.5 n
N11 C15 C14 109.4(2) n
N11 C15 C17 123.5(2) n
C14 C15 C17 127.1(2) n
C13 C16 H16A 109.5 n
C13 C16 H16B 109.5 n
H16A C16 H16B 109.5 n
C13 C16 H16C 109.5 n
H16A C16 H16C 109.5 n
H16B C16 H16C 109.5 n
C15 C17 H17A 109.5 n
C15 C17 H17B 109.5 n
H17A C17 H17B 109.5 n
C15 C17 H17C 109.5 n
H17A C17 H17C 109.5 n
H17B C17 H17C 109.5 n
N12 C18 C19 112.4(2) n
N12 C18 H18A 109.1 n
C19 C18 H18A 109.1 n
N12 C18 H18B 109.1 n
C19 C18 H18B 109.1 n
H18A C18 H18B 107.9 n
N10 C19 C18 111.6(2) n
N10 C19 H19A 109.3 n
C18 C19 H19A 109.3 n
N10 C19 H19B 109.3 n
C18 C19 H19B 109.3 n
H19A C19 H19B 108.0 n
H11 O1 H12 111(5) n
H21 O2 H22 108(5) n

loop_
_geom_bond_atom_site_label_1
_geom_bond_atom_site_label_2
_geom_bond_distance
_geom_bond_publ_flag
Pd1 N11 2.021(2) y
Pd1 N1 2.030(2) y
Pd1 N10 2.053(2) y
Pd1 Cl1 2.3073(7) y
N1 C5 1.339(3) n
N1 N2 1.369(3) n
N2 C3 1.351(3) n
N2 C8 1.458(3) n
C3 C4 1.368(4) n
C3 C6 1.490(4) n
C4 C5 1.391(4) n
C4 H4A 0.9300 n
C5 C7 1.491(4) n
C6 H6A 0.9600 n
C6 H6B 0.9600 n
C6 H6C 0.9600 n
C7 H7A 0.9600 n
C7 H7B 0.9600 n
C7 H7C 0.9600 n
C8 C9 1.506(4) n
C8 H8A 0.9700 n
C8 H8B 0.9700 n
C9 N10 1.486(3) n
C9 H9A 0.9700 n
C9 H9B 0.9700 n
N10 C19 1.487(3) n
N10 H10A 0.9100 n
N11 C15 1.336(3) n
N11 N12 1.374(3) n
N12 C13 1.346(3) n
N12 C18 1.452(3) n
C13 C14 1.374(4) n
C13 C16 1.484(4) n
C14 C15 1.392(4) n
C14 H14A 0.9300 n
C15 C17 1.490(4) n
C16 H16A 0.9600 n
C16 H16B 0.9600 n
C16 H16C 0.9600 n
C17 H17A 0.9600 n
C17 H17B 0.9600 n
C17 H17C 0.9600 n
C18 C19 1.515(4) n
C18 H18A 0.9700 n
C18 H18B 0.9700 n
C19 H19A 0.9700 n
C19 H19B 0.9700 n
O1 H11 0.848(10) n
O1 H12 0.853(10) n
O2 H21 0.827(10) n
O2 H22 0.823(10) n

loop_
_geom_hbond_atom_site_label_D
_geom_hbond_atom_site_label_H
_geom_hbond_atom_site_label_A
_geom_hbond_site_symmetry_A
_geom_hbond_distance_DH
_geom_hbond_distance_HA
_geom_hbond_distance_DA
_geom_hbond_angle_DHA
_geom_hbond_publ_flag
O1 H11 Cl2 3_656 0.848(10) 2.267(14) 3.108(3) 171(5) y
O1 H12 Cl2 . 0.853(10) 2.34(2) 3.162(3) 162(5) y
O2 H21 Cl2 3_556 0.827(10) 2.34(2) 3.096(3) 153(5) y
O2 H22 O1 3_656 0.823(10) 2.08(2) 2.867(4) 160(5) y
N10 H10A O2 . 0.91 2.05 2.950(3) 170.5 y

loop_
_geom_torsion_atom_site_label_1
_geom_torsion_atom_site_label_2
_geom_torsion_atom_site_label_3
_geom_torsion_atom_site_label_4
_geom_torsion
_geom_torsion_publ_flag
**N11 Pd1 N1 C5 147.1(9) n
N10 Pd1 N1 C5 140.7(3) n
Cl1 Pd1 N1 C5 -40.9(3) n
**N11 Pd1 N1 N2 -34.2(11) n
N10 Pd1 N1 N2 -40.5(2) n
Cl1 Pd1 N1 N2 137.81(18) n
C5 N1 N2 C3 -0.4(3) n
Pd1 N1 N2 C3 -179.47(17) n
C5 N1 N2 C8 -170.8(2) n
Pd1 N1 N2 C8 10.2(3) n
N1 N2 C3 C4 2.1(3) n
C8 N2 C3 C4 171.4(3) n
N1 N2 C3 C6 -175.8(3) n
C8 N2 C3 C6 -6.5(5) n
N2 C3 C4 C5 -3.0(3) n
C6 C3 C4 C5 174.8(3) n
N2 N1 C5 C4 -1.5(3) n
Pd1 N1 C5 C4 177.4(2) n
N2 N1 C5 C7 174.3(3) n
Pd1 N1 C5 C7 -6.9(5) n
C3 C4 C5 N1 2.8(3) n
C3 C4 C5 C7 -172.8(3) n
C3 N2 C8 C9 -113.7(3) n
N1 N2 C8 C9 54.7(3) n
N2 C8 C9 N10 -78.6(3) n
C8 C9 N10 C19 165.8(2) n
C8 C9 N10 Pd1 33.2(3) n
N11 Pd1 N10 C9 -162.6(2) n
N1 Pd1 N10 C9 16.8(2) n
**Cl1 Pd1 N10 C9 -144.5(6) n
N11 Pd1 N10 C19 65.97(17) n
N1 Pd1 N10 C19 -114.59(17) n
**Cl1 Pd1 N10 C19 84.1(8) n
**N1 Pd1 N11 C15 115.5(9) n
N10 Pd1 N11 C15 121.9(3) n
Cl1 Pd1 N11 C15 -56.5(2) n
**N1 Pd1 N11 N12 -49.6(10) n
N10 Pd1 N11 N12 -43.22(17) n
Cl1 Pd1 N11 N12 138.39(16) n
C15 N11 N12 C13 1.0(3) n
Pd1 N11 N12 C13 170.25(16) n
C15 N11 N12 C18 178.2(2) n
Pd1 N11 N12 C18 -12.5(3) n
N11 N12 C13 C14 -0.4(3) n
C18 N12 C13 C14 -177.2(3) n
N11 N12 C13 C16 179.0(2) n
C18 N12 C13 C16 2.2(4) n
N12 C13 C14 C15 -0.4(3) n
C16 C13 C14 C15 -179.6(3) n
N12 N11 C15 C14 -1.2(3) n
Pd1 N11 C15 C14 -167.34(19) n
N12 N11 C15 C17 177.0(3) n
Pd1 N11 C15 C17 10.9(4) n
C13 C14 C15 N11 1.0(3) n
C13 C14 C15 C17 -177.1(3) n
C13 N12 C18 C19 -113.6(3) n
N11 N12 C18 C19 69.8(3) n
C9 N10 C19 C18 -166.1(2) n
Pd1 N10 C19 C18 -31.6(3) n
N12 C18 C19 N10 -40.8(3) n
